data_7032332
loop_
_publ_author_name
'Kumar, Amit'
'Pandey, Rampal'
'Gupta, Rakesh Kumar'
'Dubey, Mrigendra'
'Pandey, Daya Shankar'

_publ_section_title
;
 Novel tetranuclear copper |2 + 4| cubanes resulting from unprecedented
 C-O bond formation cum dearomatization.
;
_journal_issue 35
_journal_name_full 'Dalton transactions (Cambridge, England : 2003)'
_journal_page_first 13169
_journal_page_last 13173
_journal_paper_doi 10.1039/c4dt01887g
_journal_volume 43
_journal_year 2014
_chemical_formula_moiety 'C56 H76 Cu4 N8 O8, 4(N O3), 2(H2 O)'
_chemical_formula_sum 'C56 H80 Cu4 N12 O22'
_chemical_formula_weight 1527.52
_space_group_IT_number 13
_symmetry_cell_setting monoclinic
_symmetry_Int_Tables_number 13
_symmetry_space_group_name_Hall '-P 2yac'
_symmetry_space_group_name_H-M 'P 1 2/n 1'
_atom_sites_solution_hydrogens geom
_atom_sites_solution_primary direct
_atom_sites_solution_secondary difmap
_audit_creation_method SHELXL-97
_cell_angle_alpha 90.00
_cell_angle_beta 90.2900(10)
_cell_angle_gamma 90.00
_cell_formula_units_Z 2
_cell_length_a 17.4218(4)
_cell_length_b 9.8690(2)
_cell_length_c 19.5378(5)
_cell_measurement_temperature 293(2)
_cell_volume 3359.20(13)
_computing_cell_refinement CrysAlisPro
_computing_data_collection 'Bruker APEX II (kappa 4)'
_computing_data_reduction SHELXL
_computing_molecular_graphics wingx
_computing_publication_material wingx
_computing_structure_refinement 'SHELXL-97 (Sheldrick, 1997)'
_computing_structure_solution SHELXL
_diffrn_ambient_temperature 292(2)
_diffrn_measured_fraction_theta_full 0.999
_diffrn_measured_fraction_theta_max 0.999
_diffrn_radiation_monochromator graphite
_diffrn_radiation_type MoK\a
_diffrn_radiation_wavelength 0.71073
_diffrn_reflns_av_R_equivalents 0.0531
_diffrn_reflns_av_sigmaI/netI 0.0431
_diffrn_reflns_limit_h_max 22
_diffrn_reflns_limit_h_min -22
_diffrn_reflns_limit_k_max 12
_diffrn_reflns_limit_k_min -9
_diffrn_reflns_limit_l_max 24
_diffrn_reflns_limit_l_min -24
_diffrn_reflns_number 44278
_diffrn_reflns_theta_full 26.99
_diffrn_reflns_theta_max 26.99
_diffrn_reflns_theta_min 2.31
_diffrn_source 'fine-focus sealed tube'
_exptl_absorpt_coefficient_mu 1.332
_exptl_absorpt_correction_T_max 0.7151
_exptl_absorpt_correction_T_min 0.6603
_exptl_absorpt_correction_type multi-scan
_exptl_absorpt_process_details 'Sortav (Blessing 1995)'
_exptl_crystal_colour black
_exptl_crystal_density_diffrn 1.510
_exptl_crystal_density_method 'not measured'
_exptl_crystal_description block
_exptl_crystal_F_000 1584
_exptl_crystal_recrystallization_method MeOH
_exptl_crystal_size_max 0.34
_exptl_crystal_size_mid 0.30
_exptl_crystal_size_min 0.27
_refine_diff_density_max 1.036
_refine_diff_density_min -0.990
_refine_diff_density_rms 0.113
_refine_ls_extinction_method none
_refine_ls_goodness_of_fit_ref 1.047
_refine_ls_hydrogen_treatment mixed
_refine_ls_matrix_type full
_refine_ls_number_parameters 418
_refine_ls_number_reflns 7331
_refine_ls_number_restraints 62
_refine_ls_restrained_S_all 1.045
_refine_ls_R_factor_all 0.0826
_refine_ls_R_factor_gt 0.0515
_refine_ls_shift/su_max 0.001
_refine_ls_shift/su_mean 0.000
_refine_ls_structure_factor_coef Fsqd
_refine_ls_weighting_details 'calc w=1/[\s^2^(Fo^2^)+(0.0895P)^2^+4.1837P] where P=(Fo^2^+2Fc^2^)/3'
_refine_ls_weighting_scheme calc
_refine_ls_wR_factor_gt 0.1393
_refine_ls_wR_factor_ref 0.1631
_reflns_number_gt 5214
_reflns_number_total 7331
_reflns_threshold_expression >2sigma(I)
_cod_duplicate_entry 7031642
_cod_data_source_file c4dt01887g2.cif
_cod_data_source_block 1a
_cod_depositor_comments
;
The following automatic conversions were performed:

'_exptl_absorpt_correction_type' value 'Multi-scan' changed to
'multi-scan' according to
/usr/data/users/saulius/crontab/automatic-downloads/current/RSC/lib/dictionaries/cif_core.dic
dictionary named 'cif_core.dic' version 2.4.2 from 2011-04-26.

Automatic conversion script
Id: cif_fix_values 2281 2013-09-26 08:29:07Z andrius 
;
_cod_original_sg_symbol_H-M 'P 2/n'
_cod_database_code 7032332

loop_
_symmetry_equiv_pos_as_xyz
'x, y, z'
'-x+1/2, y, -z+1/2'
'-x, -y, -z'
'x-1/2, -y, z-1/2'

loop_
_atom_site_label
_atom_site_type_symbol
_atom_site_fract_x
_atom_site_fract_y
_atom_site_fract_z
_atom_site_U_iso_or_equiv
_atom_site_adp_type
_atom_site_occupancy
_atom_site_symmetry_multiplicity
_atom_site_calc_flag
_atom_site_refinement_flags
C1 C 0.7199(2) 0.5383(4) 0.12555(19) 0.0338(8) Uani 1 1 d .
C2 C 0.7967(2) 0.5522(4) 0.09112(18) 0.0333(8) Uani 1 1 d .
C3 C 0.8066(2) 0.6038(4) 0.02797(19) 0.0347(9) Uani 1 1 d .
C4 C 0.7392(3) 0.6452(4) -0.0101(2) 0.0384(9) Uani 1 1 d .
C5 C 0.6619(2) 0.6321(5) 0.0191(2) 0.0413(10) Uani 1 1 d .
C6 C 0.6549(2) 0.5882(4) 0.0826(2) 0.0367(9) Uani 1 1 d .
H6 H 0.6062 0.5884 0.1018 0.044 Uiso 1 1 calc R
C7 C 0.7057(2) 0.3871(4) 0.14286(17) 0.0464(11) Uani 1 1 d .
H7A H 0.7474 0.3533 0.1702 0.070 Uiso 1 1 calc R
H7B H 0.7021 0.3357 0.1012 0.070 Uiso 1 1 calc R
H7C H 0.6586 0.3786 0.1679 0.070 Uiso 1 1 calc R
C8 C 0.5947(2) 0.6785(4) -0.02313(17) 0.0656(15) Uani 1 1 d R
H8A H 0.5482 0.6653 0.0022 0.098 Uiso 1 1 calc R
H8B H 0.5923 0.6269 -0.0648 0.098 Uiso 1 1 calc R
H8C H 0.6004 0.7728 -0.0338 0.098 Uiso 1 1 calc R
C9 C 0.8841(3) 0.6351(5) -0.0018(2) 0.0499(11) Uani 1 1 d .
H9A H 0.9230 0.6223 0.0326 0.075 Uiso 1 1 calc R
H9B H 0.8850 0.7273 -0.0174 0.075 Uiso 1 1 calc R
H9C H 0.8938 0.5755 -0.0397 0.075 Uiso 1 1 calc R
C10 C 0.9139(2) 0.4365(4) 0.1277(2) 0.0373(9) Uani 1 1 d .
C11 C 0.9727(3) 0.4208(5) 0.1760(2) 0.0437(10) Uani 1 1 d .
H11 H 1.0127 0.3634 0.1638 0.052 Uiso 1 1 calc R
C12 C 0.9783(2) 0.4808(4) 0.2396(2) 0.0399(9) Uani 1 1 d .
C13 C 1.0458(3) 0.4486(6) 0.2845(3) 0.0615(14) Uani 1 1 d .
H13A H 1.0415 0.4976 0.3268 0.092 Uiso 1 1 calc R
H13B H 1.0922 0.4744 0.2618 0.092 Uiso 1 1 calc R
H13C H 1.0468 0.3531 0.2938 0.092 Uiso 1 1 calc R
C14 C 0.9136(3) 0.3455(5) 0.0659(2) 0.0503(12) Uani 1 1 d .
H14A H 0.8707 0.3677 0.0370 0.075 Uiso 1 1 calc R
H14B H 0.9097 0.2528 0.0803 0.075 Uiso 1 1 calc R
H14C H 0.9604 0.3579 0.0409 0.075 Uiso 1 1 calc R
C15 C 0.6097(2) 0.9176(4) 0.2749(2) 0.0317(8) Uani 1 1 d .
C16 C 0.56166(10) 0.86674(17) 0.33232(9) 0.0371(9) Uani 1 1 d .
H16 H 0.5848 0.8597 0.3752 0.044 Uiso 1 1 calc R
C17 C 0.48911(10) 0.83090(17) 0.32731(9) 0.0405(9) Uani 1 1 d R
C18 C 0.45438(10) 0.82500(17) 0.25930(9) 0.0389(9) Uani 1 1 d R
C19 C 0.49823(10) 0.85302(17) 0.19700(9) 0.0351(9) Uani 1 1 d R
C20 C 0.57045(10) 0.90224(17) 0.20591(9) 0.0322(8) Uani 1 1 d R
C21 C 0.62904(10) 1.06754(17) 0.28690(9) 0.0446(10) Uani 1 1 d R
H21A H 0.6599 1.1003 0.2498 0.067 Uiso 1 1 calc R
H21B H 0.6569 1.0769 0.3291 0.067 Uiso 1 1 calc R
H21C H 0.5824 1.1192 0.2892 0.067 Uiso 1 1 calc R
C22 C 0.4628(3) 0.8254(5) 0.1288(2) 0.0526(12) Uani 1 1 d .
H22A H 0.4246 0.8929 0.1191 0.079 Uiso 1 1 calc R
H22B H 0.4392 0.7374 0.1292 0.079 Uiso 1 1 calc R
H22C H 0.5017 0.8280 0.0942 0.079 Uiso 1 1 calc R
C23 C 0.4418(3) 0.7897(6) 0.3876(3) 0.0594(14) Uani 1 1 d .
H23A H 0.4701 0.8066 0.4290 0.089 Uiso 1 1 calc R
H23B H 0.4299 0.6949 0.3844 0.089 Uiso 1 1 calc R
H23C H 0.3950 0.8412 0.3880 0.089 Uiso 1 1 calc R
C24 C 0.6114(2) 1.0201(4) 0.1033(2) 0.0395(9) Uani 1 1 d .
C25 C 0.6664(3) 1.0425(5) 0.0523(2) 0.0457(10) Uani 1 1 d .
H25 H 0.6525 1.1017 0.0173 0.055 Uiso 1 1 calc R
C26 C 0.7394(3) 0.9856(4) 0.0484(2) 0.0394(9) Uani 1 1 d .
C27 C 0.5414(3) 1.1084(5) 0.1018(3) 0.0601(14) Uani 1 1 d .
H27A H 0.5083 1.0844 0.1389 0.090 Uiso 1 1 calc R
H27B H 0.5147 1.0960 0.0591 0.090 Uiso 1 1 calc R
H27C H 0.5565 1.2016 0.1063 0.090 Uiso 1 1 calc R
C28 C 0.79172(10) 1.02995(18) -0.00868(8) 0.0555(13) Uani 1 1 d .
H28A H 0.8399 0.9833 -0.0047 0.083 Uiso 1 1 calc R
H28B H 0.8002 1.1259 -0.0056 0.083 Uiso 1 1 calc R
H28C H 0.7684 1.0089 -0.0520 0.083 Uiso 1 1 calc R
N1 N 0.85665(10) 0.52319(18) 0.13809(8) 0.0335(7) Uani 1 1 d R
N3 N 0.62305(10) 0.93049(18) 0.15327(8) 0.0336(7) Uani 1 1 d R
N4 N 0.38230(10) 0.78848(18) 0.25143(8) 0.0531(10) Uani 1 1 d R
H4A H 0.3652 0.7734 0.2858 0.080 Uiso 1 1 calc R
N2 N 0.74672(10) 0.70123(18) -0.06933(8) 0.0518(11) Uani 1 1 d R
N6 N 0.2586(3) 0.6560(6) 0.1184(3) 0.0867(18) Uani 1 1 d .
N5 N 0.1151(4) 0.1377(5) 0.1819(3) 0.0801(16) Uani 1 1 d .
O1 O 0.72648(14) 0.6193(3) 0.18622(12) 0.0285(5) Uani 1 1 d .
O2 O 0.92838(16) 0.5608(3) 0.26641(14) 0.0401(7) Uani 1 1 d .
O3 O 0.67851(14) 0.8378(3) 0.26993(12) 0.0284(5) Uani 1 1 d .
O4 O 0.76873(17) 0.9018(3) 0.09187(14) 0.0400(7) Uani 1 1 d .
O6 O 0.0719(2) 0.1219(4) 0.2295(2) 0.0665(10) Uani 1 1 d U
O9 O 0.2555(3) 0.7521(5) 0.1587(2) 0.0924(15) Uani 1 1 d U
O5 O 0.1821(4) 0.0802(14) 0.1903(5) 0.234(6) Uani 1 1 d U
O7 O 0.1013(6) 0.1757(10) 0.1298(4) 0.250(7) Uani 1 1 d U
O10 O 0.3144(4) 0.6204(9) 0.0927(6) 0.209(5) Uani 1 1 d U
O8 O 0.2025(4) 0.5974(9) 0.1050(7) 0.267(7) Uani 1 1 d U
Cu1 Cu 0.72320(3) 0.85959(5) 0.17739(2) 0.03011(15) Uani 1 1 d .
Cu2 Cu 0.83116(3) 0.59841(5) 0.22635(2) 0.03055(15) Uani 1 1 d .
O11 O 0.6628(3) 0.8885(6) 0.8504(3) 0.0938(16) Uani 1 1 d DU
H2A H 0.709(3) 0.724(5) -0.089(2) 0.049(15) Uiso 1 1 d .
H2B H 0.783(4) 0.720(7) -0.083(3) 0.09(2) Uiso 1 1 d .
H4B H 0.353(3) 0.782(6) 0.204(3) 0.086(19) Uiso 1 1 d .
H11A H 0.706(3) 0.949(7) 0.836(4) 0.121(17) Uiso 1 1 d DU
H11B H 0.632(4) 0.878(7) 0.805(4) 0.094(15) Uiso 1 1 d U

loop_
_atom_site_aniso_label
_atom_site_aniso_U_11
_atom_site_aniso_U_22
_atom_site_aniso_U_33
_atom_site_aniso_U_23
_atom_site_aniso_U_13
_atom_site_aniso_U_12
C1 0.041(2) 0.033(2) 0.0274(19) -0.0081(15) 0.0005(16) 0.0002(17)
C2 0.042(2) 0.033(2) 0.0250(18) -0.0089(15) -0.0014(16) 0.0037(17)
C3 0.035(2) 0.042(2) 0.0268(19) -0.0023(16) 0.0026(15) 0.0049(17)
C4 0.048(2) 0.039(2) 0.028(2) -0.0035(17) -0.0032(17) 0.0079(19)
C5 0.038(2) 0.051(3) 0.035(2) -0.0063(18) -0.0060(17) 0.0086(19)
C6 0.034(2) 0.047(2) 0.029(2) -0.0103(17) -0.0016(16) 0.0017(18)
C7 0.052(3) 0.035(2) 0.052(3) -0.0059(19) -0.001(2) -0.006(2)
C8 0.048(3) 0.104(5) 0.044(3) 0.001(3) -0.011(2) 0.013(3)
C9 0.044(3) 0.070(3) 0.036(2) 0.007(2) 0.0052(19) 0.004(2)
C10 0.039(2) 0.035(2) 0.037(2) -0.0007(17) 0.0064(17) 0.0050(17)
C11 0.039(2) 0.047(3) 0.044(2) -0.0058(19) -0.0043(19) 0.0173(19)
C12 0.041(2) 0.037(2) 0.042(2) 0.0016(18) -0.0056(18) 0.0074(18)
C13 0.058(3) 0.058(3) 0.068(3) -0.009(3) -0.025(3) 0.021(3)
C14 0.059(3) 0.049(3) 0.042(2) -0.011(2) -0.001(2) 0.016(2)
C15 0.0274(19) 0.033(2) 0.034(2) -0.0037(16) 0.0020(15) 0.0046(15)
C16 0.033(2) 0.047(2) 0.031(2) -0.0020(17) 0.0018(16) 0.0048(18)
C17 0.037(2) 0.043(2) 0.041(2) 0.0020(18) 0.0082(18) 0.0028(18)
C18 0.036(2) 0.034(2) 0.047(2) -0.0009(18) 0.0040(18) -0.0023(17)
C19 0.033(2) 0.034(2) 0.038(2) -0.0044(17) 0.0000(16) 0.0056(16)
C20 0.0286(19) 0.033(2) 0.035(2) -0.0026(16) 0.0014(15) 0.0091(16)
C21 0.051(3) 0.035(2) 0.048(3) -0.0068(19) 0.002(2) 0.0047(19)
C22 0.052(3) 0.060(3) 0.045(3) -0.005(2) -0.004(2) -0.007(2)
C23 0.042(3) 0.087(4) 0.049(3) 0.008(3) 0.010(2) -0.004(3)
C24 0.039(2) 0.040(2) 0.039(2) 0.0028(18) -0.0056(18) 0.0050(18)
C25 0.053(3) 0.047(3) 0.037(2) 0.0159(19) -0.0017(19) 0.004(2)
C26 0.053(3) 0.037(2) 0.029(2) 0.0006(16) 0.0037(18) -0.0038(19)
C27 0.058(3) 0.050(3) 0.072(3) 0.021(3) 0.000(3) 0.016(2)
C28 0.067(3) 0.058(3) 0.042(3) 0.008(2) 0.016(2) -0.007(2)
N1 0.0348(17) 0.0380(19) 0.0278(16) -0.0027(13) 0.0001(13) 0.0076(14)
N3 0.0349(17) 0.0359(18) 0.0301(16) 0.0045(13) 0.0015(13) 0.0071(14)
N4 0.041(2) 0.063(3) 0.055(2) -0.002(2) 0.0053(18) -0.0130(19)
N2 0.056(3) 0.068(3) 0.032(2) 0.0096(19) -0.002(2) 0.016(2)
N6 0.056(3) 0.076(4) 0.127(5) -0.040(4) -0.018(3) 0.011(3)
N5 0.095(4) 0.066(3) 0.080(4) -0.007(3) 0.034(3) 0.002(3)
O1 0.0315(14) 0.0316(14) 0.0225(12) -0.0021(10) 0.0002(10) 0.0003(10)
O2 0.0386(16) 0.0452(17) 0.0365(15) -0.0057(13) -0.0055(12) 0.0079(13)
O3 0.0263(13) 0.0326(14) 0.0265(13) -0.0006(10) 0.0024(10) 0.0031(10)
O4 0.0422(16) 0.0462(17) 0.0317(15) 0.0061(12) 0.0075(12) 0.0060(13)
O6 0.071(3) 0.068(2) 0.061(2) 0.0095(18) 0.018(2) -0.0072(19)
O9 0.081(3) 0.105(4) 0.092(3) -0.041(3) -0.016(3) 0.009(3)
O5 0.086(5) 0.438(18) 0.179(8) -0.001(9) 0.047(5) -0.016(7)
O7 0.334(12) 0.279(10) 0.140(6) 0.147(7) 0.157(7) 0.238(10)
O10 0.104(5) 0.185(8) 0.338(12) -0.156(8) 0.081(6) -0.032(5)
O8 0.087(5) 0.175(7) 0.537(19) -0.215(10) -0.101(8) 0.049(5)
Cu1 0.0297(3) 0.0343(3) 0.0263(2) 0.00324(18) 0.00283(18) 0.00367(19)
Cu2 0.0321(3) 0.0343(3) 0.0252(2) -0.00218(18) -0.00065(18) 0.00426(19)
O11 0.080(3) 0.126(4) 0.075(3) 0.039(3) -0.005(3) 0.011(3)

loop_
_atom_type_symbol
_atom_type_description
_atom_type_scat_dispersion_real
_atom_type_scat_dispersion_imag
_atom_type_scat_source
C C 0.0033 0.0016 'International Tables Vol C Tables 4.2.6.8 and 6.1.1.4'
H H 0.0000 0.0000 'International Tables Vol C Tables 4.2.6.8 and 6.1.1.4'
N N 0.0061 0.0033 'International Tables Vol C Tables 4.2.6.8 and 6.1.1.4'
O O 0.0106 0.0060 'International Tables Vol C Tables 4.2.6.8 and 6.1.1.4'
Cu Cu 0.3201 1.2651 'International Tables Vol C Tables 4.2.6.8 and 6.1.1.4'

loop_
_geom_angle_atom_site_label_1
_geom_angle_atom_site_label_2
_geom_angle_atom_site_label_3
_geom_angle
_geom_angle_site_symmetry_1
_geom_angle_site_symmetry_3
O1 C1 C6 109.8(3) . .
O1 C1 C2 104.5(3) . .
C6 C1 C2 113.1(3) . .
O1 C1 C7 111.7(3) . .
C6 C1 C7 108.6(3) . .
C2 C1 C7 109.2(3) . .
C3 C2 N1 124.9(4) . .
C3 C2 C1 124.2(4) . .
N1 C2 C1 110.2(3) . .
C2 C3 C4 118.0(4) . .
C2 C3 C9 123.5(4) . .
C4 C3 C9 118.1(4) . .
N2 C4 C3 119.8(4) . .
N2 C4 C5 118.9(4) . .
C3 C4 C5 121.3(4) . .
C6 C5 C4 118.8(4) . .
C6 C5 C8 122.7(4) . .
C4 C5 C8 118.3(4) . .
C5 C6 C1 124.4(4) . .
C5 C6 H6 117.8 . .
C1 C6 H6 117.8 . .
C1 C7 H7A 109.5 . .
C1 C7 H7B 109.5 . .
H7A C7 H7B 109.5 . .
C1 C7 H7C 109.5 . .
H7A C7 H7C 109.5 . .
H7B C7 H7C 109.5 . .
C5 C8 H8A 109.5 . .
C5 C8 H8B 109.5 . .
H8A C8 H8B 109.5 . .
C5 C8 H8C 109.5 . .
H8A C8 H8C 109.5 . .
H8B C8 H8C 109.5 . .
C3 C9 H9A 109.5 . .
C3 C9 H9B 109.5 . .
H9A C9 H9B 109.5 . .
C3 C9 H9C 109.5 . .
H9A C9 H9C 109.5 . .
H9B C9 H9C 109.5 . .
N1 C10 C11 121.0(3) . .
N1 C10 C14 120.5(4) . .
C11 C10 C14 118.3(4) . .
C12 C11 C10 127.4(4) . .
C12 C11 H11 116.3 . .
C10 C11 H11 116.3 . .
O2 C12 C11 125.8(4) . .
O2 C12 C13 114.9(4) . .
C11 C12 C13 119.2(4) . .
C12 C13 H13A 109.5 . .
C12 C13 H13B 109.5 . .
H13A C13 H13B 109.5 . .
C12 C13 H13C 109.5 . .
H13A C13 H13C 109.5 . .
H13B C13 H13C 109.5 . .
C10 C14 H14A 109.5 . .
C10 C14 H14B 109.5 . .
H14A C14 H14B 109.5 . .
C10 C14 H14C 109.5 . .
H14A C14 H14C 109.5 . .
H14B C14 H14C 109.5 . .
O3 C15 C16 109.7(3) . .
O3 C15 C20 104.9(3) . .
C16 C15 C20 112.5(3) . .
O3 C15 C21 110.8(3) . .
C16 C15 C21 109.5(3) . .
C20 C15 C21 109.3(3) . .
C17 C16 C15 125.29(16) . .
C17 C16 H16 117.4 . .
C15 C16 H16 117.4 . .
C16 C17 C18 118.2 . .
C16 C17 C23 123.2(2) . .
C18 C17 C23 118.6(2) . .
N4 C18 C17 120.60(10) . .
N4 C18 C19 117.13(10) . .
C17 C18 C19 122.2 . .
C20 C19 C18 116.6 . .
C20 C19 C22 124.0(2) . .
C18 C19 C22 119.5(2) . .
C19 C20 N3 125.62(10) . .
C19 C20 C15 124.23(16) . .
N3 C20 C15 109.73(19) . .
C15 C21 H21A 109.5 . .
C15 C21 H21B 109.5 . .
H21A C21 H21B 109.5 . .
C15 C21 H21C 109.5 . .
H21A C21 H21C 109.5 . .
H21B C21 H21C 109.5 . .
C19 C22 H22A 109.5 . .
C19 C22 H22B 109.5 . .
H22A C22 H22B 109.5 . .
C19 C22 H22C 109.5 . .
H22A C22 H22C 109.5 . .
H22B C22 H22C 109.5 . .
C17 C23 H23A 109.5 . .
C17 C23 H23B 109.5 . .
H23A C23 H23B 109.5 . .
C17 C23 H23C 109.5 . .
H23A C23 H23C 109.5 . .
H23B C23 H23C 109.5 . .
N3 C24 C25 121.5(4) . .
N3 C24 C27 121.5(4) . .
C25 C24 C27 116.9(4) . .
C26 C25 C24 127.1(4) . .
C26 C25 H25 116.5 . .
C24 C25 H25 116.5 . .
O4 C26 C25 125.5(4) . .
O4 C26 C28 115.7(3) . .
C25 C26 C28 118.7(3) . .
C24 C27 H27A 109.5 . .
C24 C27 H27B 109.5 . .
H27A C27 H27B 109.5 . .
C24 C27 H27C 109.5 . .
H27A C27 H27C 109.5 . .
H27B C27 H27C 109.5 . .
C26 C28 H28A 109.5 . .
C26 C28 H28B 109.5 . .
H28A C28 H28B 109.5 . .
C26 C28 H28C 109.5 . .
H28A C28 H28C 109.5 . .
H28B C28 H28C 109.5 . .
C10 N1 C2 125.6(3) . .
C10 N1 Cu2 124.0(2) . .
C2 N1 Cu2 109.18(18) . .
C24 N3 C20 124.7(2) . .
C24 N3 Cu1 123.5(2) . .
C20 N3 Cu1 109.85(12) . .
C18 N4 H4A 109.5 . .
C18 N4 H4B 125(3) . .
H4A N4 H4B 125.7 . .
C4 N2 H2A 119(4) . .
C4 N2 H2B 123(5) . .
H2A N2 H2B 118(6) . .
O10 N6 O8 117.3(7) . .
O10 N6 O9 123.6(7) . .
O8 N6 O9 119.1(7) . .
O7 N5 O6 128.0(8) . .
O7 N5 O5 116.9(7) . .
O6 N5 O5 113.9(7) . .
C1 O1 Cu2 109.6(2) . .
C1 O1 Cu2 127.7(2) . 2_655
Cu2 O1 Cu2 96.65(10) . 2_655
C1 O1 Cu1 119.6(2) . .
Cu2 O1 Cu1 98.83(10) . .
Cu2 O1 Cu1 98.82(10) 2_655 .
C12 O2 Cu2 123.7(3) . .
C15 O3 Cu1 109.5(2) . .
C15 O3 Cu1 128.1(2) . 2_655
Cu1 O3 Cu1 96.78(10) . 2_655
C15 O3 Cu2 119.0(2) . 2_655
Cu1 O3 Cu2 99.46(10) . 2_655
Cu1 O3 Cu2 98.73(10) 2_655 2_655
C26 O4 Cu1 123.7(3) . .
O4 Cu1 N3 94.97(10) . .
O4 Cu1 O3 173.24(12) . .
N3 Cu1 O3 84.47(9) . .
O4 Cu1 O3 96.64(11) . 2_655
N3 Cu1 O3 158.45(9) . 2_655
O3 Cu1 O3 81.87(10) . 2_655
O4 Cu1 O1 105.81(11) . .
N3 Cu1 O1 113.54(8) . .
O3 Cu1 O1 80.51(10) . .
O3 Cu1 O1 80.54(10) 2_655 .
O4 Cu1 Cu1 134.97(10) . 2_655
N3 Cu1 Cu1 120.60(5) . 2_655
O3 Cu1 Cu1 41.88(7) . 2_655
O3 Cu1 Cu1 41.34(7) 2_655 2_655
O1 Cu1 Cu1 85.63(6) . 2_655
O2 Cu2 N1 94.84(10) . .
O2 Cu2 O1 174.48(12) . .
N1 Cu2 O1 84.42(9) . .
O2 Cu2 O1 96.83(11) . 2_655
N1 Cu2 O1 157.32(9) . 2_655
O1 Cu2 O1 82.11(10) . 2_655
O2 Cu2 O3 104.20(11) . 2_655
N1 Cu2 O3 115.30(8) . 2_655
O1 Cu2 O3 81.00(9) . 2_655
O1 Cu2 O3 80.47(9) 2_655 2_655
O2 Cu2 Cu2 135.90(9) . 2_655
N1 Cu2 Cu2 120.00(6) . 2_655
O1 Cu2 Cu2 41.73(7) . 2_655
O1 Cu2 Cu2 41.62(7) 2_655 2_655
O3 Cu2 Cu2 85.57(6) 2_655 2_655
H11A O11 H11B 101(6) . .

loop_
_geom_bond_atom_site_label_1
_geom_bond_atom_site_label_2
_geom_bond_distance
_geom_bond_site_symmetry_2
C1 O1 1.434(4) .
C1 C6 1.490(5) .
C1 C2 1.506(6) .
C1 C7 1.550(5) .
C2 C3 1.347(5) .
C2 N1 1.417(4) .
C3 C4 1.446(6) .
C3 C9 1.505(6) .
C4 N2 1.290(4) .
C4 C5 1.470(6) .
C5 C6 1.320(6) .
C5 C8 1.501(5) .
C6 H6 0.9300 .
C7 H7A 0.9600 .
C7 H7B 0.9600 .
C7 H7C 0.9600 .
C8 H8A 0.9600 .
C8 H8B 0.9600 .
C8 H8C 0.9600 .
C9 H9A 0.9600 .
C9 H9B 0.9600 .
C9 H9C 0.9600 .
C10 N1 1.330(4) .
C10 C11 1.399(6) .
C10 C14 1.505(6) .
C11 C12 1.380(6) .
C11 H11 0.9300 .
C12 O2 1.287(5) .
C12 C13 1.498(6) .
C13 H13A 0.9600 .
C13 H13B 0.9600 .
C13 H13C 0.9600 .
C14 H14A 0.9600 .
C14 H14B 0.9600 .
C14 H14C 0.9600 .
C15 O3 1.439(4) .
C15 C16 1.490(4) .
C15 C20 1.516(4) .
C15 C21 1.535(4) .
C16 C17 1.3157 .
C16 H16 0.9300 .
C17 C18 1.4585 .
C17 C23 1.498(5) .
C18 N4 1.315(2) .
C18 C19 1.4666 .
C19 C20 1.3591 .
C19 C22 1.491(5) .
C20 N3 1.409(2) .
C21 H21A 0.9600 .
C21 H21B 0.9600 .
C21 H21C 0.9600 .
C22 H22A 0.9600 .
C22 H22B 0.9600 .
C22 H22C 0.9600 .
C23 H23A 0.9600 .
C23 H23B 0.9600 .
C23 H23C 0.9600 .
C24 N3 1.332(4) .
C24 C25 1.403(6) .
C24 C27 1.499(6) .
C25 C26 1.393(6) .
C25 H25 0.9300 .
C26 O4 1.290(5) .
C26 C28 1.509(4) .
C27 H27A 0.9600 .
C27 H27B 0.9600 .
C27 H27C 0.9600 .
C28 H28A 0.9600 .
C28 H28B 0.9600 .
C28 H28C 0.9600 .
N1 Cu2 1.9311(17) .
N3 Cu1 1.9359(18) .
N4 H4A 0.7500 .
N4 H4B 1.06(6) .
N2 H2A 0.79(5) .
N2 H2B 0.71(6) .
N6 O10 1.152(8) .
N6 O8 1.166(8) .
N6 O9 1.232(7) .
N5 O7 1.109(8) .
N5 O6 1.211(6) .
N5 O5 1.307(10) .
O1 Cu2 1.992(3) .
O1 Cu2 1.997(2) 2_655
O1 Cu1 2.378(3) .
O2 Cu2 1.899(3) .
O3 Cu1 1.984(2) .
O3 Cu1 2.005(2) 2_655
O3 Cu2 2.370(3) 2_655
O4 Cu1 1.899(3) .
Cu1 O3 2.005(2) 2_655
Cu1 Cu1 2.9825(9) 2_655
Cu2 O1 1.997(2) 2_655
Cu2 O3 2.370(3) 2_655
Cu2 Cu2 2.9794(9) 2_655
O11 H11A 1.00(2) .
O11 H11B 1.04(7) .
